data_9000333
loop_
_publ_author_name
'Cameron, M.'
'Sueno, S.'
'Prewitt, C. T.'
'Papike, J. J.'

_publ_section_title
;High-temperature crystal chemistry of acmite, diopside, hedenbergite,
 jadeite, spodumene, and ureyite T = 700 C pyroxene
;
_journal_name_full 'American Mineralogist'
_journal_page_first 594
_journal_page_last 618
_journal_volume 58
_journal_year 1973
_chemical_formula_sum 'Ca Mg O6 Si2'
_chemical_name_mineral Diopside
_space_group_crystal_system monoclinic
_space_group_IT_number 15
_space_group_name_Hall '-C 2yc'
_space_group_name_H-M_alt 'C 1 2/c 1'
_symmetry_space_group_name_H-M 'C 1 2/c 1'
_cell_angle_alpha 90
_cell_angle_beta 106
_cell_angle_gamma 90
_cell_formula_units_Z 4
_cell_length_a 9.799
_cell_length_b 9.029
_cell_length_c 5.274
_cell_volume 448.542
_database_code_amcsd 0000342
_diffrn_ambient_temperature 973.15
_exptl_crystal_density_diffrn 3.207
_cod_original_formula_sum 'Si2 Mg Ca O6'
_cod_database_code 9000333

loop_
_space_group_symop_id
_space_group_symop_operation_xyz
1 x,y,z
2 1/2+x,1/2+y,z
3 x,-y,1/2+z
4 1/2+x,1/2-y,1/2+z
5 -x,y,1/2-z
6 1/2-x,1/2+y,1/2-z
7 -x,-y,-z
8 1/2-x,1/2-y,-z

loop_
_atom_site_aniso_label
_atom_site_aniso_U_11
_atom_site_aniso_U_22
_atom_site_aniso_U_33
_atom_site_aniso_U_12
_atom_site_aniso_U_13
_atom_site_aniso_U_23
Si 0.01151 0.01441 0.01710 -0.00138 0.00419 -0.00074
Mg1 0.01650 0.01875 0.01772 0.00000 0.00404 0.00000
Ca2 0.03263 0.01933 0.02388 0.00000 -0.00082 0.00000
O1 0.01286 0.02309 0.02215 -0.00013 0.00513 0.00019
O2 0.02841 0.01867 0.02668 -0.00788 0.00622 -0.00206
O3 0.01807 0.02647 0.02180 -0.00069 0.00772 -0.00675

loop_
_atom_site_label
_atom_site_fract_x
_atom_site_fract_y
_atom_site_fract_z
Si 0.28610 0.09250 0.22940
Mg1 0.00000 0.90690 0.25000
Ca2 0.00000 0.30050 0.25000
O1 0.11640 0.08640 0.14230
O2 0.36040 0.24770 0.31490
O3 0.34950 0.01570 0.99710

loop_
_cod_related_entry_id
_cod_related_entry_database
_cod_related_entry_code
1 AMCSD 0000342
